data_7704726
loop_
_publ_author_name
'Nath, Hiren'
'Dutta, Debajit'
'Sharma, Pranay'
'Frontera, Antonio'
'Verma, Akalesh K.'
'Barcel\'o-Oliver, Miquel'
'Devi, Mary'
'Bhattacharyya, Manjit K.'

_publ_section_title
;
 Adipato bridged novel hexanuclear Cu(ii) and polymeric Co(ii)
 coordination compounds involving cooperative supramolecular assemblies
 and encapsulated guest water clusters in a square grid host:
 antiproliferative evaluation and theoretical studies.
;
_journal_issue 28
_journal_name_full 'Dalton transactions (Cambridge, England : 2003)'
_journal_page_first 9863
_journal_page_last 9881
_journal_paper_doi 10.1039/d0dt01007c
_journal_volume 49
_journal_year 2020
_chemical_formula_moiety 'C96 H84 Cu6 N16 O40'
_chemical_formula_sum 'C96 H84 Cu6 N16 O40'
_chemical_formula_weight 2483.03
_space_group_crystal_system triclinic
_space_group_IT_number 2
_space_group_name_Hall '-P 1'
_space_group_name_H-M_alt 'P -1'
_atom_sites_solution_hydrogens mixed
_audit_creation_method SHELXL-2018/3
_audit_update_record
;
2019-12-21 deposited with the CCDC.	2020-06-29 downloaded from the CCDC.
;
_cell_angle_alpha 79.894(9)
_cell_angle_beta 84.538(9)
_cell_angle_gamma 71.908(9)
_cell_formula_units_Z 1
_cell_length_a 12.317(5)
_cell_length_b 14.999(7)
_cell_length_c 17.394(8)
_cell_measurement_reflns_used 4277
_cell_measurement_temperature 296(2)
_cell_measurement_theta_max 18.01
_cell_measurement_theta_min 2.59
_cell_volume 3004(2)
_computing_cell_refinement 'Bruker SAINT'
_computing_data_collection 'Bruker APEX2'
_computing_data_reduction 'Bruker SAINT'
_computing_molecular_graphics 'Bruker SHELXTL'
_computing_publication_material 'Bruker SHELXTL'
_computing_structure_refinement 'SHELXL-2014 (Sheldrick 2014)'
_computing_structure_solution 'SHELXS-97 (Sheldrick 2008)'
_diffrn_ambient_temperature 296(2)
_diffrn_measured_fraction_theta_full 0.996
_diffrn_measured_fraction_theta_max 0.996
_diffrn_measurement_device_type 'Bruker APEX-II CCD'
_diffrn_measurement_method '\f and \w scans'
_diffrn_radiation_type MoK\a
_diffrn_radiation_wavelength 0.71073
_diffrn_reflns_av_R_equivalents 0.1565
_diffrn_reflns_av_unetI/netI 0.1356
_diffrn_reflns_Laue_measured_fraction_full 0.996
_diffrn_reflns_Laue_measured_fraction_max 0.996
_diffrn_reflns_limit_h_max 14
_diffrn_reflns_limit_h_min -14
_diffrn_reflns_limit_k_max 17
_diffrn_reflns_limit_k_min -17
_diffrn_reflns_limit_l_max 20
_diffrn_reflns_limit_l_min -20
_diffrn_reflns_number 53096
_diffrn_reflns_point_group_measured_fraction_full 0.996
_diffrn_reflns_point_group_measured_fraction_max 0.996
_diffrn_reflns_theta_full 25.000
_diffrn_reflns_theta_max 25.000
_diffrn_reflns_theta_min 3.868
_exptl_absorpt_coefficient_mu 1.127
_exptl_crystal_colour 'Dark Blue'
_exptl_crystal_density_diffrn 1.372
_exptl_crystal_description Block
_exptl_crystal_F_000 1266
_exptl_crystal_size_max 0.24
_exptl_crystal_size_mid 0.20
_exptl_crystal_size_min 0.16
_refine_diff_density_max 0.955
_refine_diff_density_min -0.704
_refine_diff_density_rms 0.115
_refine_ls_extinction_method none
_refine_ls_goodness_of_fit_ref 1.023
_refine_ls_hydrogen_treatment constr
_refine_ls_matrix_type full
_refine_ls_number_parameters 712
_refine_ls_number_reflns 10550
_refine_ls_number_restraints 0
_refine_ls_restrained_S_all 1.023
_refine_ls_R_factor_all 0.1553
_refine_ls_R_factor_gt 0.0866
_refine_ls_shift/su_max 0.001
_refine_ls_shift/su_mean 0.000
_refine_ls_structure_factor_coef Fsqd
_refine_ls_weighting_details 'w=1/[\s^2^(Fo^2^)+(0.1461P)^2^+5.1959P] where P=(Fo^2^+2Fc^2^)/3'
_refine_ls_weighting_scheme calc
_refine_ls_wR_factor_gt 0.2340
_refine_ls_wR_factor_ref 0.2998
_reflns_Friedel_coverage 0.000
_reflns_number_gt 5663
_reflns_number_total 10550
_reflns_threshold_expression 'I > 2\s(I)'
_cod_data_source_file d0dt01007c2.cif
_cod_data_source_block shelx
_cod_depositor_comments
;
The following automatic conversions were performed:

data item '_space_group_crystal_system' value 'Triclinic' was changed
to 'triclinic' in accordance with the
/home/data/users/saulius/crontab/automatic-downloads/rss-feeds/RSC/lib/dictionaries/cif_core.dic
dictionary named 'cif_core.dic' version 2.4.2 last updated on
2011-04-26.

Automatic conversion script
Id: cif_fix_values 7556 2019-12-06 15:28:31Z antanas 

 Adding full bibliography for 7704726--7704727.cif.
;
_cod_database_code 7704726
_shelx_shelxl_version_number 2018/3
_shelx_space_group_comment
;
The symmetry employed for this shelxl refinement is uniquely defined
by the following loop, which should always be used as a source of
symmetry information in preference to the above space-group names.
They are only intended as comments.
;

loop_
_space_group_symop_operation_xyz
'x, y, z'
'-x, -y, -z'

loop_
_atom_site_label
_atom_site_type_symbol
_atom_site_fract_x
_atom_site_fract_y
_atom_site_fract_z
_atom_site_U_iso_or_equiv
_atom_site_adp_type
_atom_site_occupancy
_atom_site_site_symmetry_order
_atom_site_calc_flag
_atom_site_refinement_flags_posn
_atom_site_refinement_flags_adp
_atom_site_refinement_flags_occupancy
_atom_site_disorder_assembly
_atom_site_disorder_group
Cu1 Cu 0.72504(8) 0.16465(7) 0.45875(6) 0.0510(3) Uani 1 1 d . . . . .
Cu2 Cu 0.73312(8) 0.42102(7) 0.31701(6) 0.0511(3) Uani 1 1 d . . . . .
Cu3 Cu 0.69724(9) 0.56057(8) 0.16365(6) 0.0594(4) Uani 1 1 d . . . . .
O3 O 0.6929(5) 0.2504(4) 0.5385(3) 0.0536(14) Uani 1 1 d . . . . .
O4 O 0.7016(5) 0.3329(4) 0.4232(4) 0.0591(15) Uani 1 1 d . . . . .
O2 O 0.5634(5) 0.1808(4) 0.4542(4) 0.0613(15) Uani 1 1 d . . . . .
O5 O 0.5796(5) 0.4389(4) 0.2862(4) 0.0639(16) Uani 1 1 d . . . . .
O7 O 0.6895(5) 0.5453(4) 0.3519(4) 0.0612(15) Uani 1 1 d . . . . .
O8 O 0.6901(6) 0.6433(4) 0.2397(4) 0.0686(17) Uani 1 1 d . . . . .
O6 O 0.5374(5) 0.5645(5) 0.1896(4) 0.0674(16) Uani 1 1 d . . . . .
O1 O 0.6113(6) 0.0672(5) 0.5559(4) 0.0771(19) Uani 1 1 d . . . . .
N2 N 0.8941(5) 0.1413(4) 0.4591(4) 0.0493(16) Uani 1 1 d . . . . .
N1 N 0.7730(6) 0.0751(5) 0.3809(4) 0.0537(17) Uani 1 1 d . . . . .
N3 N 0.7988(6) 0.3112(5) 0.2569(4) 0.0538(17) Uani 1 1 d . . . . .
N4 N 0.9001(6) 0.3968(5) 0.3354(4) 0.0541(17) Uani 1 1 d . . . . .
N6 N 0.8682(6) 0.5234(6) 0.1529(4) 0.0619(19) Uani 1 1 d . . . . .
N5 N 0.7202(7) 0.4678(5) 0.0890(4) 0.0613(19) Uani 1 1 d . . . . .
C41 C 0.6895(6) 0.3301(6) 0.4956(5) 0.0488(19) Uani 1 1 d . . . . .
O9 O 0.6581(7) 0.6832(5) 0.0720(5) 0.102(3) Uani 1 1 d . . . . .
C47 C 0.6833(7) 0.6262(6) 0.3124(6) 0.054(2) Uani 1 1 d . . . . .
C11 C 0.9535(7) 0.0807(5) 0.4111(5) 0.0487(19) Uani 1 1 d . . . . .
C42 C 0.6770(8) 0.4153(6) 0.5325(6) 0.063(2) Uani 1 1 d . . . . .
H42A H 0.622493 0.468947 0.503432 0.075 Uiso 1 1 calc R U . . .
H42B H 0.749963 0.428227 0.526600 0.075 Uiso 1 1 calc R U . . .
C37 C 0.5380(8) 0.1266(6) 0.5150(6) 0.057(2) Uani 1 1 d . . . . .
C45 C 0.5119(8) 0.5051(7) 0.2442(6) 0.058(2) Uani 1 1 d . . . . .
C44 C 0.6498(8) 0.4936(7) 0.6534(6) 0.066(3) Uani 1 1 d . . . . .
H44A H 0.601649 0.552598 0.626059 0.080 Uiso 1 1 calc R U . . .
H44B H 0.728327 0.495209 0.646038 0.080 Uiso 1 1 calc R U . . .
C24 C 0.9170(8) 0.2811(6) 0.2551(5) 0.058(2) Uani 1 1 d . . . . .
C7 C 1.0734(7) 0.0541(6) 0.4004(5) 0.059(2) Uani 1 1 d . . . . .
C4 C 0.9444(8) -0.0243(6) 0.3184(5) 0.062(2) Uani 1 1 d . . . . .
C43 C 0.6387(8) 0.4107(6) 0.6183(5) 0.059(2) Uani 1 1 d . . . . .
H43A H 0.684437 0.351700 0.647191 0.071 Uiso 1 1 calc R U . . .
H43B H 0.559617 0.410732 0.623958 0.071 Uiso 1 1 calc R U . . .
C23 C 0.9697(7) 0.3291(6) 0.2970(5) 0.058(2) Uani 1 1 d . . . . .
C12 C 0.8885(7) 0.0435(6) 0.3685(5) 0.054(2) Uani 1 1 d . . . . .
C22 C 0.9482(8) 0.4388(7) 0.3768(5) 0.066(2) Uani 1 1 d . . . . .
H22 H 0.902436 0.486863 0.403335 0.079 Uiso 1 1 calc R U . . .
C10 C 0.9516(7) 0.1788(6) 0.5000(5) 0.059(2) Uani 1 1 d . . . . .
H10 H 0.911094 0.219926 0.534251 0.071 Uiso 1 1 calc R U . . .
C46 C 0.3846(7) 0.5140(7) 0.2589(6) 0.069(3) Uani 1 1 d . . . . .
H46A H 0.367916 0.464246 0.237655 0.083 Uiso 1 1 calc R U . . .
H46B H 0.339584 0.574607 0.231931 0.083 Uiso 1 1 calc R U . . .
C13 C 0.7461(9) 0.2678(6) 0.2193(5) 0.066(2) Uani 1 1 d . . . . .
H13 H 0.666570 0.286784 0.220784 0.080 Uiso 1 1 calc R U . . .
C9 C 1.0681(8) 0.1582(7) 0.4925(6) 0.071(3) Uani 1 1 d . . . . .
H9 H 1.105458 0.186905 0.520070 0.085 Uiso 1 1 calc R U . . .
C36 C 0.8315(9) 0.4285(7) 0.0707(5) 0.064(2) Uani 1 1 d . . . . .
C1 C 0.7079(9) 0.0414(7) 0.3426(6) 0.072(3) Uani 1 1 d . . . . .
H1 H 0.628657 0.062698 0.348985 0.087 Uiso 1 1 calc R U . . .
C48 C 0.6683(9) 0.7069(6) 0.3567(5) 0.067(2) Uani 1 1 d . . . . .
H48A H 0.604882 0.759595 0.335311 0.080 Uiso 1 1 calc R U . . .
H48B H 0.736408 0.727289 0.347047 0.080 Uiso 1 1 calc R U . . .
C40 C 0.3537(8) 0.3128(6) 0.5552(6) 0.065(2) Uani 1 1 d . . . . .
H40A H 0.432210 0.313481 0.544243 0.079 Uiso 1 1 calc R U . . .
H40B H 0.304111 0.375061 0.534798 0.079 Uiso 1 1 calc R U . . .
C19 C 1.0891(8) 0.3027(7) 0.2972(6) 0.072(3) Uani 1 1 d . . . . .
C35 C 0.9115(8) 0.4577(7) 0.1043(5) 0.066(2) Uani 1 1 d . . . . .
C6 C 1.1286(8) -0.0121(7) 0.3512(6) 0.073(3) Uani 1 1 d . . . . .
H6 H 1.207918 -0.030885 0.345451 0.088 Uiso 1 1 calc R U . . .
C38 C 0.4107(7) 0.1390(6) 0.5340(6) 0.069(3) Uani 1 1 d . . . . .
H38A H 0.387617 0.097421 0.506500 0.083 Uiso 1 1 calc R U . . .
H38B H 0.400486 0.118402 0.589578 0.083 Uiso 1 1 calc R U . . .
C8 C 1.1301(8) 0.0948(7) 0.4441(6) 0.073(3) Uani 1 1 d . . . . .
H8 H 1.209470 0.079080 0.440405 0.088 Uiso 1 1 calc R U . . .
C15 C 0.9209(11) 0.1678(7) 0.1742(6) 0.079(3) Uani 1 1 d . . . . .
H15 H 0.960129 0.120211 0.145154 0.095 Uiso 1 1 calc R U . . .
C20 C 1.1371(9) 0.3479(9) 0.3424(7) 0.081(3) Uani 1 1 d . . . . .
H20 H 1.215991 0.332998 0.344615 0.098 Uiso 1 1 calc R U . . .
C39 C 0.3325(8) 0.2383(7) 0.5136(6) 0.072(3) Uani 1 1 d . . . . .
H39A H 0.254256 0.237412 0.525780 0.086 Uiso 1 1 calc R U . . .
H39B H 0.339910 0.257755 0.457609 0.086 Uiso 1 1 calc R U . . .
O20 O 0.4312(8) 0.2266(8) 0.3179(5) 0.136(4) Uani 1 1 d . . . . .
C14 C 0.8057(11) 0.1953(7) 0.1780(6) 0.079(3) Uani 1 1 d . . . . .
H14 H 0.766369 0.165558 0.153015 0.095 Uiso 1 1 calc R U . . .
N8 N 0.9976(11) 0.3287(9) 0.6348(10) 0.111(4) Uani 1 1 d . . . . .
C25 C 0.6416(10) 0.4419(8) 0.0575(6) 0.078(3) Uani 1 1 d . . . . .
H25 H 0.564409 0.468337 0.070057 0.093 Uiso 1 1 calc R U . . .
C33 C 1.0595(10) 0.5226(10) 0.1703(7) 0.093(4) Uani 1 1 d . . . . .
H33 H 1.107654 0.546643 0.192993 0.111 Uiso 1 1 calc R U . . .
C16 C 0.9840(9) 0.2095(6) 0.2132(6) 0.068(3) Uani 1 1 d . . . . .
C3 C 0.8741(10) -0.0565(8) 0.2802(6) 0.081(3) Uani 1 1 d . . . . .
H3 H 0.906697 -0.099188 0.245537 0.097 Uiso 1 1 calc R U . . .
C18 C 1.1529(9) 0.2292(9) 0.2518(7) 0.088(4) Uani 1 1 d . . . . .
H18 H 1.232359 0.211087 0.250530 0.105 Uiso 1 1 calc R U . . .
C2 C 0.7615(11) -0.0283(8) 0.2915(6) 0.085(3) Uani 1 1 d . . . . .
H2 H 0.716676 -0.053248 0.266524 0.102 Uiso 1 1 calc R U . . .
C31 C 1.0307(10) 0.4199(8) 0.0887(6) 0.083(3) Uani 1 1 d . . . . .
C34 C 0.9407(9) 0.5566(8) 0.1848(6) 0.079(3) Uani 1 1 d . . . . .
H34 H 0.911531 0.602658 0.217078 0.095 Uiso 1 1 calc R U . . .
C17 C 1.1027(10) 0.1877(8) 0.2129(7) 0.079(3) Uani 1 1 d . . . . .
H17 H 1.147582 0.141947 0.183861 0.095 Uiso 1 1 calc R U . . .
C28 C 0.8701(12) 0.3590(8) 0.0175(6) 0.087(3) Uani 1 1 d . . . . .
C5 C 1.0665(9) -0.0501(7) 0.3109(6) 0.079(3) Uani 1 1 d . . . . .
H5 H 1.105213 -0.093633 0.278100 0.095 Uiso 1 1 calc R U . . .
C29 C 0.9908(14) 0.3223(9) 0.0030(7) 0.100(4) Uani 1 1 d . . . . .
H29 H 1.017596 0.277195 -0.030394 0.120 Uiso 1 1 calc R U . . .
C30 C 1.0666(12) 0.3501(9) 0.0354(8) 0.098(4) Uani 1 1 d . . . . .
H30 H 1.144186 0.324286 0.023610 0.118 Uiso 1 1 calc R U . . .
C21 C 1.0688(11) 0.4117(10) 0.3815(7) 0.089(4) Uani 1 1 d . . . . .
H21 H 1.100025 0.440132 0.413423 0.107 Uiso 1 1 calc R U . . .
N7 N 0.4326(13) 0.3107(12) 0.1169(8) 0.125(5) Uani 1 1 d . . . . .
C26 C 0.6743(13) 0.3762(9) 0.0063(7) 0.099(4) Uani 1 1 d . . . . .
H26 H 0.618426 0.358669 -0.014491 0.118 Uiso 1 1 calc R U . . .
C32 C 1.1047(9) 0.4558(9) 0.1240(7) 0.087(3) Uani 1 1 d . . . . .
H32 H 1.183440 0.433396 0.115213 0.104 Uiso 1 1 calc R U . . .
C27 C 0.7874(14) 0.3361(8) -0.0146(7) 0.099(4) Uani 1 1 d . . . . .
H27 H 0.807283 0.293684 -0.050333 0.119 Uiso 1 1 calc R U . . .
O17 O 0.6283(12) 0.2509(10) 0.8411(9) 0.197(6) Uani 1 1 d . . . . .
O15 O 0.4876(14) 0.2992(14) 0.1657(9) 0.234(9) Uani 1 1 d . . . . .
O16 O 0.5693(11) 0.9620(12) 0.6953(8) 0.216(7) Uani 1 1 d . . . . .
O18 O 0.6221(12) 0.1805(9) 0.7019(8) 0.181(5) Uani 1 1 d . . . . .
O10 O 0.9198(13) 0.2954(12) 0.6483(9) 0.204(6) Uani 1 1 d . . . . .
O19 O 0.8593(12) 0.2457(11) 0.8099(8) 0.199(6) Uani 1 1 d . . . . .
O12 O 1.0142(14) 0.3627(9) 0.5689(8) 0.191(7) Uani 1 1 d . . . . .
O14 O 0.4043(15) 0.3716(15) 0.0652(10) 0.219(8) Uani 1 1 d . . . . .
O11 O 1.0487(18) 0.3229(15) 0.6847(12) 0.270(10) Uani 1 1 d . . . . .
O13 O 0.381(3) 0.2621(17) 0.1198(15) 0.330(14) Uani 1 1 d . . . . .
H9B H 0.595302 0.673100 0.051002 0.080 Uiso 1 1 d . U . . .
H9A H 0.655400 0.725700 0.072800 0.080 Uiso 1 1 d . U . . .

loop_
_atom_site_aniso_label
_atom_site_aniso_U_11
_atom_site_aniso_U_22
_atom_site_aniso_U_33
_atom_site_aniso_U_23
_atom_site_aniso_U_13
_atom_site_aniso_U_12
Cu1 0.0466(6) 0.0489(6) 0.0635(7) -0.0143(5) 0.0031(5) -0.0214(5)
Cu2 0.0497(6) 0.0507(6) 0.0570(7) -0.0128(5) 0.0008(5) -0.0193(5)
Cu3 0.0637(7) 0.0676(7) 0.0519(7) -0.0130(5) 0.0047(5) -0.0270(6)
O3 0.058(3) 0.043(3) 0.063(4) -0.009(3) 0.005(3) -0.021(3)
O4 0.066(4) 0.056(4) 0.059(4) -0.015(3) 0.002(3) -0.022(3)
O2 0.052(3) 0.062(4) 0.072(4) -0.011(3) 0.004(3) -0.021(3)
O5 0.048(3) 0.063(4) 0.082(4) -0.012(3) -0.005(3) -0.018(3)
O7 0.063(4) 0.055(4) 0.069(4) -0.020(3) 0.000(3) -0.018(3)
O8 0.097(5) 0.069(4) 0.049(4) -0.010(3) -0.001(3) -0.038(4)
O6 0.056(4) 0.078(4) 0.070(4) -0.017(4) 0.002(3) -0.019(3)
O1 0.068(4) 0.059(4) 0.102(5) 0.000(4) -0.003(4) -0.024(4)
N2 0.044(4) 0.040(4) 0.062(4) -0.004(3) -0.003(3) -0.013(3)
N1 0.053(4) 0.055(4) 0.059(4) -0.013(3) 0.006(3) -0.026(3)
N3 0.063(5) 0.049(4) 0.051(4) -0.007(3) 0.005(3) -0.022(4)
N4 0.056(4) 0.052(4) 0.057(4) -0.004(3) 0.001(3) -0.023(3)
N6 0.065(5) 0.076(5) 0.046(4) 0.003(4) 0.001(4) -0.031(4)
N5 0.070(5) 0.066(5) 0.049(4) -0.013(4) 0.004(4) -0.021(4)
C41 0.038(4) 0.043(5) 0.065(6) -0.013(4) 0.004(4) -0.010(4)
O9 0.142(7) 0.073(5) 0.096(6) 0.006(4) -0.028(5) -0.044(5)
C47 0.053(5) 0.047(5) 0.067(6) -0.016(4) 0.004(4) -0.021(4)
C11 0.050(5) 0.038(4) 0.056(5) -0.006(4) 0.008(4) -0.013(4)
C42 0.060(5) 0.053(5) 0.078(6) -0.019(5) 0.009(5) -0.021(4)
C37 0.056(5) 0.046(5) 0.079(7) -0.028(5) 0.004(5) -0.021(5)
C45 0.056(5) 0.069(6) 0.060(6) -0.021(5) -0.001(5) -0.027(5)
C44 0.063(6) 0.065(6) 0.089(7) -0.032(5) 0.012(5) -0.036(5)
C24 0.060(6) 0.053(5) 0.053(5) 0.004(4) 0.002(4) -0.015(4)
C7 0.048(5) 0.053(5) 0.066(6) -0.002(4) 0.008(4) -0.008(4)
C4 0.072(6) 0.044(5) 0.067(6) -0.010(4) 0.009(5) -0.015(4)
C43 0.059(5) 0.058(5) 0.068(6) -0.021(4) 0.009(4) -0.027(4)
C23 0.050(5) 0.061(6) 0.061(6) 0.001(5) 0.003(4) -0.019(4)
C12 0.060(5) 0.042(5) 0.056(5) -0.007(4) 0.010(4) -0.016(4)
C22 0.067(6) 0.070(6) 0.067(6) -0.006(5) -0.004(5) -0.033(5)
C10 0.057(5) 0.059(5) 0.071(6) -0.012(5) -0.012(4) -0.026(4)
C46 0.052(5) 0.085(7) 0.081(7) -0.035(5) 0.003(5) -0.028(5)
C13 0.075(6) 0.054(5) 0.071(6) -0.008(5) -0.008(5) -0.021(5)
C9 0.059(6) 0.085(7) 0.083(7) -0.011(6) -0.008(5) -0.041(5)
C36 0.075(7) 0.067(6) 0.046(5) -0.010(4) 0.015(5) -0.018(5)
C1 0.080(7) 0.072(6) 0.082(7) -0.021(5) 0.000(5) -0.044(5)
C48 0.084(7) 0.058(6) 0.069(6) -0.019(5) 0.008(5) -0.036(5)
C40 0.066(6) 0.055(5) 0.082(7) -0.027(5) -0.007(5) -0.018(4)
C19 0.046(5) 0.075(7) 0.078(7) 0.019(6) -0.005(5) -0.010(5)
C35 0.069(6) 0.069(6) 0.055(6) 0.001(5) 0.007(5) -0.022(5)
C6 0.046(5) 0.067(6) 0.095(8) -0.009(6) 0.011(5) -0.007(5)
C38 0.062(6) 0.063(6) 0.101(7) -0.043(5) 0.016(5) -0.034(5)
C8 0.046(5) 0.081(7) 0.093(8) -0.003(6) 0.002(5) -0.027(5)
C15 0.105(9) 0.056(6) 0.059(6) -0.010(5) 0.018(6) -0.006(6)
C20 0.049(6) 0.102(9) 0.084(8) 0.016(7) -0.013(6) -0.023(6)
C39 0.050(5) 0.094(8) 0.082(7) -0.040(6) -0.002(5) -0.024(5)
O20 0.090(6) 0.205(10) 0.101(6) 0.009(7) -0.021(5) -0.042(6)
C14 0.117(10) 0.056(6) 0.072(7) -0.020(5) 0.003(6) -0.035(6)
N8 0.110(9) 0.119(9) 0.141(12) -0.054(9) -0.022(8) -0.061(7)
C25 0.082(7) 0.091(8) 0.066(6) -0.010(6) -0.008(5) -0.033(6)
C33 0.072(8) 0.118(10) 0.091(9) 0.020(8) -0.008(6) -0.052(7)
C16 0.074(7) 0.050(5) 0.064(6) -0.005(5) 0.012(5) -0.001(5)
C3 0.092(8) 0.079(7) 0.086(8) -0.041(6) 0.016(6) -0.036(6)
C18 0.050(6) 0.089(8) 0.092(8) 0.019(7) 0.009(6) 0.004(6)
C2 0.109(9) 0.090(8) 0.082(7) -0.040(6) 0.001(7) -0.054(7)
C31 0.077(8) 0.074(7) 0.073(7) 0.018(6) 0.016(6) -0.010(6)
C34 0.073(7) 0.092(8) 0.078(7) 0.002(6) 0.000(5) -0.041(6)
C17 0.072(7) 0.069(7) 0.079(7) -0.015(6) 0.024(6) -0.001(6)
C28 0.130(11) 0.071(7) 0.053(6) -0.007(5) 0.015(7) -0.027(7)
C5 0.077(7) 0.056(6) 0.088(8) -0.011(5) 0.022(6) -0.005(5)
C29 0.122(11) 0.071(8) 0.086(9) -0.015(6) 0.044(8) -0.011(8)
C30 0.085(9) 0.077(8) 0.100(10) 0.011(7) 0.033(7) -0.002(7)
C21 0.090(9) 0.114(10) 0.081(8) 0.010(7) -0.017(7) -0.066(8)
N7 0.155(12) 0.167(13) 0.086(9) 0.021(8) -0.044(8) -0.106(10)
C26 0.132(12) 0.098(9) 0.083(8) -0.026(7) -0.017(8) -0.049(8)
C32 0.057(7) 0.107(9) 0.086(8) 0.020(7) 0.007(6) -0.030(7)
C27 0.153(13) 0.076(8) 0.068(7) -0.032(6) 0.005(8) -0.028(8)
O17 0.179(12) 0.166(11) 0.214(14) -0.029(10) -0.018(10) -0.001(9)
O15 0.233(16) 0.38(2) 0.133(11) 0.043(13) -0.086(11) -0.184(17)
O16 0.152(11) 0.275(17) 0.203(13) 0.078(13) -0.036(9) -0.094(11)
O18 0.227(14) 0.142(10) 0.159(10) -0.029(8) 0.028(9) -0.043(9)
O10 0.193(14) 0.278(18) 0.196(14) -0.081(13) -0.005(11) -0.125(14)
O19 0.214(14) 0.227(14) 0.147(11) -0.068(10) 0.005(9) -0.035(11)
O12 0.33(2) 0.142(11) 0.113(9) -0.033(8) 0.050(11) -0.099(11)
O14 0.237(17) 0.29(2) 0.160(13) 0.049(14) -0.057(12) -0.152(15)
O11 0.28(2) 0.36(3) 0.26(2) -0.069(18) -0.092(17) -0.184(19)
O13 0.44(4) 0.29(2) 0.35(3) -0.03(2) -0.07(3) -0.24(3)

loop_
_atom_type_symbol
_atom_type_description
_atom_type_scat_dispersion_real
_atom_type_scat_dispersion_imag
_atom_type_scat_source
C C 0.0033 0.0016 'International Tables Vol C Tables 4.2.6.8 and 6.1.1.4'
H H 0.0000 0.0000 'International Tables Vol C Tables 4.2.6.8 and 6.1.1.4'
Cu Cu 0.3201 1.2651 'International Tables Vol C Tables 4.2.6.8 and 6.1.1.4'
N N 0.0061 0.0033 'International Tables Vol C Tables 4.2.6.8 and 6.1.1.4'
O O 0.0106 0.0060 'International Tables Vol C Tables 4.2.6.8 and 6.1.1.4'

loop_
_geom_angle_atom_site_label_1
_geom_angle_atom_site_label_2
_geom_angle_atom_site_label_3
_geom_angle
_geom_angle_site_symmetry_1
_geom_angle_site_symmetry_3
_geom_angle_publ_flag
O2 Cu1 O3 90.8(2) . . ?
O2 Cu1 N1 94.5(3) . . ?
O3 Cu1 N1 174.6(2) . . ?
O2 Cu1 N2 176.2(3) . . ?
O3 Cu1 N2 92.9(2) . . ?
N1 Cu1 N2 81.7(3) . . ?
O2 Cu1 O4 93.5(2) . . ?
O3 Cu1 O4 58.1(2) . . ?
N1 Cu1 O4 122.4(2) . . ?
N2 Cu1 O4 88.9(2) . . ?
O5 Cu2 O7 92.6(2) . . ?
O5 Cu2 N3 91.8(3) . . ?
O7 Cu2 N3 164.4(3) . . ?
O5 Cu2 N4 172.5(3) . . ?
O7 Cu2 N4 92.4(3) . . ?
N3 Cu2 N4 81.8(3) . . ?
O5 Cu2 O4 89.6(2) . . ?
O7 Cu2 O4 100.8(2) . . ?
N3 Cu2 O4 94.1(2) . . ?
N4 Cu2 O4 94.9(2) . . ?
O8 Cu3 O6 90.8(3) . . ?
O8 Cu3 N6 93.0(3) . . ?
O6 Cu3 N6 165.4(3) . . ?
O8 Cu3 N5 174.3(3) . . ?
O6 Cu3 N5 93.5(3) . . ?
N6 Cu3 N5 81.9(3) . . ?
O8 Cu3 O9 89.8(3) . . ?
O6 Cu3 O9 95.3(3) . . ?
N6 Cu3 O9 98.8(3) . . ?
N5 Cu3 O9 93.5(3) . . ?
C41 O3 Cu1 101.3(5) . . ?
C41 O4 Cu2 142.4(5) . . ?
C41 O4 Cu1 82.0(5) . . ?
Cu2 O4 Cu1 133.9(3) . . ?
C37 O2 Cu1 105.7(5) . . ?
C45 O5 Cu2 132.2(6) . . ?
C47 O7 Cu2 129.3(6) . . ?
C47 O8 Cu3 129.2(6) . . ?
C45 O6 Cu3 121.0(6) . . ?
C11 N2 C10 118.6(7) . . ?
C11 N2 Cu1 113.2(5) . . ?
C10 N2 Cu1 128.2(6) . . ?
C1 N1 C12 118.1(8) . . ?
C1 N1 Cu1 129.0(6) . . ?
C12 N1 Cu1 112.8(5) . . ?
C13 N3 C24 118.2(8) . . ?
C13 N3 Cu2 129.9(6) . . ?
C24 N3 Cu2 111.9(6) . . ?
C22 N4 C23 117.4(8) . . ?
C22 N4 Cu2 129.7(7) . . ?
C23 N4 Cu2 112.8(6) . . ?
C34 N6 C35 118.9(9) . . ?
C34 N6 Cu3 128.8(8) . . ?
C35 N6 Cu3 112.2(6) . . ?
C25 N5 C36 119.1(8) . . ?
C25 N5 Cu3 128.9(7) . . ?
C36 N5 Cu3 112.0(6) . . ?
O4 C41 O3 118.5(7) . . ?
O4 C41 C42 121.5(8) . . ?
O3 C41 C42 119.9(8) . . ?
Cu3 O9 H9B 98.8(5) . . ?
Cu3 O9 H9A 130.1(8) . . ?
H9B O9 H9A 116.6(10) . . ?
O8 C47 O7 124.8(8) . . ?
O8 C47 C48 117.7(8) . . ?
O7 C47 C48 117.5(8) . . ?
N2 C11 C7 123.8(8) . . ?
N2 C11 C12 116.4(7) . . ?
C7 C11 C12 119.8(8) . . ?
C41 C42 C43 117.4(7) . . ?
C41 C42 H42A 108.0 . . ?
C43 C42 H42A 108.0 . . ?
C41 C42 H42B 108.0 . . ?
C43 C42 H42B 108.0 . . ?
H42A C42 H42B 107.2 . . ?
O1 C37 O2 122.6(8) . . ?
O1 C37 C38 120.8(9) . . ?
O2 C37 C38 116.6(9) . . ?
O5 C45 O6 127.0(8) . . ?
O5 C45 C46 116.4(9) . . ?
O6 C45 C46 116.6(9) . . ?
C43 C44 C46 112.0(7) . 2_666 ?
C43 C44 H44A 109.2 . . ?
C46 C44 H44A 109.2 2_666 . ?
C43 C44 H44B 109.2 . . ?
C46 C44 H44B 109.2 2_666 . ?
H44A C44 H44B 107.9 . . ?
N3 C24 C16 123.4(9) . . ?
N3 C24 C23 116.1(8) . . ?
C16 C24 C23 120.5(9) . . ?
C6 C7 C8 124.2(9) . . ?
C6 C7 C11 119.8(9) . . ?
C8 C7 C11 115.9(8) . . ?
C3 C4 C12 116.1(9) . . ?
C3 C4 C5 126.7(9) . . ?
C12 C4 C5 117.2(9) . . ?
C42 C43 C44 112.5(7) . . ?
C42 C43 H43A 109.1 . . ?
C44 C43 H43A 109.1 . . ?
C42 C43 H43B 109.1 . . ?
C44 C43 H43B 109.1 . . ?
H43A C43 H43B 107.8 . . ?
N4 C23 C19 123.7(9) . . ?
N4 C23 C24 117.1(8) . . ?
C19 C23 C24 119.2(9) . . ?
N1 C12 C4 123.7(8) . . ?
N1 C12 C11 115.8(7) . . ?
C4 C12 C11 120.5(8) . . ?
N4 C22 C21 120.9(10) . . ?
N4 C22 H22 119.5 . . ?
C21 C22 H22 119.5 . . ?
N2 C10 C9 121.7(9) . . ?
N2 C10 H10 119.1 . . ?
C9 C10 H10 119.1 . . ?
C45 C46 C44 111.7(8) . 2_666 ?
C45 C46 H46A 109.3 . . ?
C44 C46 H46A 109.3 2_666 . ?
C45 C46 H46B 109.3 . . ?
C44 C46 H46B 109.3 2_666 . ?
H46A C46 H46B 107.9 . . ?
N3 C13 C14 122.1(10) . . ?
N3 C13 H13 119.0 . . ?
C14 C13 H13 119.0 . . ?
C10 C9 C8 120.1(9) . . ?
C10 C9 H9 120.0 . . ?
C8 C9 H9 120.0 . . ?
N5 C36 C35 117.5(8) . . ?
N5 C36 C28 122.4(10) . . ?
C35 C36 C28 120.1(10) . . ?
N1 C1 C2 119.9(9) . . ?
N1 C1 H1 120.1 . . ?
C2 C1 H1 120.1 . . ?
C47 C48 C40 116.7(7) . 2_666 ?
C47 C48 H48A 108.1 . . ?
C40 C48 H48A 108.1 2_666 . ?
C47 C48 H48B 108.1 . . ?
C40 C48 H48B 108.1 2_666 . ?
H48A C48 H48B 107.3 . . ?
C48 C40 C39 111.9(8) 2_666 . ?
C48 C40 H40A 109.2 2_666 . ?
C39 C40 H40A 109.2 . . ?
C48 C40 H40B 109.2 2_666 . ?
C39 C40 H40B 109.2 . . ?
H40A C40 H40B 107.9 . . ?
C20 C19 C23 117.3(10) . . ?
C20 C19 C18 125.4(10) . . ?
C23 C19 C18 117.3(10) . . ?
N6 C35 C36 116.3(9) . . ?
N6 C35 C31 122.3(10) . . ?
C36 C35 C31 121.4(10) . . ?
C5 C6 C7 120.7(9) . . ?
C5 C6 H6 119.6 . . ?
C7 C6 H6 119.6 . . ?
C39 C38 C37 115.4(8) . . ?
C39 C38 H38A 108.4 . . ?
C37 C38 H38A 108.4 . . ?
C39 C38 H38B 108.4 . . ?
C37 C38 H38B 108.4 . . ?
H38A C38 H38B 107.5 . . ?
C9 C8 C7 119.9(8) . . ?
C9 C8 H8 120.0 . . ?
C7 C8 H8 120.0 . . ?
C14 C15 C16 121.8(9) . . ?
C14 C15 H15 119.1 . . ?
C16 C15 H15 119.1 . . ?
C21 C20 C19 118.6(10) . . ?
C21 C20 H20 120.7 . . ?
C19 C20 H20 120.7 . . ?
C38 C39 C40 115.3(8) . . ?
C38 C39 H39A 108.4 . . ?
C40 C39 H39A 108.4 . . ?
C38 C39 H39B 108.4 . . ?
C40 C39 H39B 108.4 . . ?
H39A C39 H39B 107.5 . . ?
C15 C14 C13 119.8(10) . . ?
C15 C14 H14 120.1 . . ?
C13 C14 H14 120.1 . . ?
O11 N8 O12 126.1(18) . . ?
O11 N8 O10 116(2) . . ?
O12 N8 O10 118.0(16) . . ?
N5 C25 C26 120.6(11) . . ?
N5 C25 H25 119.7 . . ?
C26 C25 H25 119.7 . . ?
C32 C33 C34 121.0(11) . . ?
C32 C33 H33 119.5 . . ?
C34 C33 H33 119.5 . . ?
C17 C16 C24 118.4(10) . . ?
C17 C16 C15 126.9(10) . . ?
C24 C16 C15 114.7(9) . . ?
C2 C3 C4 121.9(9) . . ?
C2 C3 H3 119.0 . . ?
C4 C3 H3 119.0 . . ?
C17 C18 C19 122.3(10) . . ?
C17 C18 H18 118.9 . . ?
C19 C18 H18 118.9 . . ?
C3 C2 C1 120.3(9) . . ?
C3 C2 H2 119.9 . . ?
C1 C2 H2 119.9 . . ?
C35 C31 C32 117.2(11) . . ?
C35 C31 C30 117.1(12) . . ?
C32 C31 C30 125.6(12) . . ?
N6 C34 C33 121.1(11) . . ?
N6 C34 H34 119.4 . . ?
C33 C34 H34 119.4 . . ?
C18 C17 C16 122.3(10) . . ?
C18 C17 H17 118.8 . . ?
C16 C17 H17 118.8 . . ?
C27 C28 C29 126.2(12) . . ?
C27 C28 C36 116.7(12) . . ?
C29 C28 C36 117.1(12) . . ?
C6 C5 C4 121.8(9) . . ?
C6 C5 H5 119.1 . . ?
C4 C5 H5 119.1 . . ?
C30 C29 C28 122.6(12) . . ?
C30 C29 H29 118.7 . . ?
C28 C29 H29 118.7 . . ?
C29 C30 C31 121.6(12) . . ?
C29 C30 H30 119.2 . . ?
C31 C30 H30 119.2 . . ?
C20 C21 C22 122.0(11) . . ?
C20 C21 H21 119.0 . . ?
C22 C21 H21 119.0 . . ?
O15 N7 O13 117(2) . . ?
O15 N7 O14 133.3(18) . . ?
O13 N7 O14 109(2) . . ?
C27 C26 C25 121.6(11) . . ?
C27 C26 H26 119.2 . . ?
C25 C26 H26 119.2 . . ?
C33 C32 C31 119.4(11) . . ?
C33 C32 H32 120.3 . . ?
C31 C32 H32 120.3 . . ?
C28 C27 C26 119.6(11) . . ?
C28 C27 H27 120.2 . . ?
C26 C27 H27 120.2 . . ?

loop_
_geom_bond_atom_site_label_1
_geom_bond_atom_site_label_2
_geom_bond_distance
_geom_bond_site_symmetry_2
_geom_bond_publ_flag
Cu1 O2 1.937(6) . ?
Cu1 O3 1.985(5) . ?
Cu1 N1 1.995(7) . ?
Cu1 N2 2.002(6) . ?
Cu1 O4 2.423(6) . ?
Cu2 O5 1.940(6) . ?
Cu2 O7 1.961(6) . ?
Cu2 N3 2.020(7) . ?
Cu2 N4 2.021(7) . ?
Cu2 O4 2.153(6) . ?
Cu3 O8 1.945(6) . ?
Cu3 O6 1.963(6) . ?
Cu3 N6 2.003(8) . ?
Cu3 N5 2.006(7) . ?
Cu3 O9 2.173(7) . ?
O3 C41 1.284(9) . ?
O4 C41 1.248(10) . ?
O2 C37 1.293(11) . ?
O5 C45 1.250(11) . ?
O7 C47 1.269(10) . ?
O8 C47 1.245(10) . ?
O6 C45 1.270(10) . ?
O1 C37 1.230(11) . ?
N2 C11 1.340(10) . ?
N2 C10 1.345(10) . ?
N1 C1 1.346(10) . ?
N1 C12 1.362(10) . ?
N3 C13 1.329(11) . ?
N3 C24 1.382(11) . ?
N4 C22 1.319(11) . ?
N4 C23 1.342(11) . ?
N6 C34 1.349(12) . ?
N6 C35 1.359(12) . ?
N5 C25 1.341(12) . ?
N5 C36 1.346(11) . ?
C41 C42 1.489(11) . ?
O9 H9B 0.949(8) . ?
O9 H9A 0.630(7) . ?
C47 C48 1.501(11) . ?
C11 C7 1.408(11) . ?
C11 C12 1.427(11) . ?
C42 C43 1.518(12) . ?
C42 H42A 0.9700 . ?
C42 H42B 0.9700 . ?
C37 C38 1.531(12) . ?
C45 C46 1.532(12) . ?
C44 C43 1.525(11) . ?
C44 C46 1.538(13) 2_666 ?
C44 H44A 0.9700 . ?
C44 H44B 0.9700 . ?
C24 C16 1.404(12) . ?
C24 C23 1.427(12) . ?
C7 C6 1.397(13) . ?
C7 C8 1.402(13) . ?
C4 C3 1.380(13) . ?
C4 C12 1.426(11) . ?
C4 C5 1.431(13) . ?
C43 H43A 0.9700 . ?
C43 H43B 0.9700 . ?
C23 C19 1.401(12) . ?
C22 C21 1.419(14) . ?
C22 H22 0.9300 . ?
C10 C9 1.370(12) . ?
C10 H10 0.9300 . ?
C46 H46A 0.9700 . ?
C46 H46B 0.9700 . ?
C13 C14 1.384(13) . ?
C13 H13 0.9300 . ?
C9 C8 1.380(14) . ?
C9 H9 0.9300 . ?
C36 C35 1.405(13) . ?
C36 C28 1.453(13) . ?
C1 C2 1.451(13) . ?
C1 H1 0.9300 . ?
C48 C40 1.524(13) 2_666 ?
C48 H48A 0.9700 . ?
C48 H48B 0.9700 . ?
C40 C39 1.531(11) . ?
C40 H40A 0.9700 . ?
C40 H40B 0.9700 . ?
C19 C20 1.398(15) . ?
C19 C18 1.451(16) . ?
C35 C31 1.419(14) . ?
C6 C5 1.383(14) . ?
C6 H6 0.9300 . ?
C38 C39 1.504(13) . ?
C38 H38A 0.9700 . ?
C38 H38B 0.9700 . ?
C8 H8 0.9300 . ?
C15 C14 1.348(15) . ?
C15 C16 1.416(14) . ?
C15 H15 0.9300 . ?
C20 C21 1.305(15) . ?
C20 H20 0.9300 . ?
C39 H39A 0.9700 . ?
C39 H39B 0.9700 . ?
C14 H14 0.9300 . ?
N8 O11 1.096(17) . ?
N8 O12 1.197(15) . ?
N8 O10 1.198(15) . ?
C25 C26 1.386(15) . ?
C25 H25 0.9300 . ?
C33 C32 1.346(16) . ?
C33 C34 1.406(15) . ?
C33 H33 0.9300 . ?
C16 C17 1.396(14) . ?
C3 C2 1.323(14) . ?
C3 H3 0.9300 . ?
C18 C17 1.301(15) . ?
C18 H18 0.9300 . ?
C2 H2 0.9300 . ?
C31 C32 1.424(16) . ?
C31 C30 1.458(17) . ?
C34 H34 0.9300 . ?
C17 H17 0.9300 . ?
C28 C27 1.365(17) . ?
C28 C29 1.430(17) . ?
C5 H5 0.9300 . ?
C29 C30 1.338(18) . ?
C29 H29 0.9300 . ?
C30 H30 0.9300 . ?
C21 H21 0.9300 . ?
N7 O15 1.093(14) . ?
N7 O13 1.098(19) . ?
N7 O14 1.157(17) . ?
C26 C27 1.376(17) . ?
C26 H26 0.9300 . ?
C32 H32 0.9300 . ?
C27 H27 0.9300 . ?

loop_
_geom_hbond_atom_site_label_D
_geom_hbond_atom_site_label_H
_geom_hbond_atom_site_label_A
_geom_hbond_distance_DH
_geom_hbond_distance_HA
_geom_hbond_distance_DA
_geom_hbond_angle_DHA
_geom_hbond_site_symmetry_A
_geom_hbond_publ_flag
C10 H10 O3 0.93 2.58 3.078(11) 114.1 . yes
C10 H10 O10 0.93 2.48 3.291(17) 146.3 . yes
C13 H13 O5 0.93 2.61 3.078(11) 111.7 . yes
C13 H13 O15 0.93 2.43 3.272(18) 150.8 . yes
C48 H48B O11 0.97 2.55 3.40(2) 145.8 2_766 yes
C34 H34 O8 0.93 2.61 3.084(13) 112.2 . yes
C34 H34 O11 0.93 2.36 3.17(2) 146.0 2_766 yes
C10 H10 O3 0.93 2.58 3.078(11) 114.1 . yes
C10 H10 O10 0.93 2.48 3.291(17) 146.3 . yes
C13 H13 O5 0.93 2.61 3.078(11) 111.7 . yes
C13 H13 O15 0.93 2.43 3.272(18) 150.8 . yes
C48 H48B O11 0.97 2.55 3.40(2) 145.8 2_766 yes
C34 H34 O8 0.93 2.61 3.084(13) 112.2 . yes
C34 H34 O11 0.93 2.36 3.17(2) 146.0 2_766 yes

loop_
_geom_torsion_atom_site_label_1
_geom_torsion_atom_site_label_2
_geom_torsion_atom_site_label_3
_geom_torsion_atom_site_label_4
_geom_torsion
_geom_torsion_site_symmetry_1
_geom_torsion_site_symmetry_2
_geom_torsion_site_symmetry_3
_geom_torsion_site_symmetry_4
_geom_torsion_publ_flag
Cu2 O4 C41 O3 -166.7(6) . . . . ?
Cu1 O4 C41 O3 -1.9(6) . . . . ?
Cu2 O4 C41 C42 10.4(13) . . . . ?
Cu1 O4 C41 C42 175.1(7) . . . . ?
Cu1 O3 C41 O4 2.4(8) . . . . ?
Cu1 O3 C41 C42 -174.7(6) . . . . ?
Cu3 O8 C47 O7 6.3(13) . . . . ?
Cu3 O8 C47 C48 -174.5(6) . . . . ?
Cu2 O7 C47 O8 10.2(12) . . . . ?
Cu2 O7 C47 C48 -169.0(6) . . . . ?
C10 N2 C11 C7 -0.3(12) . . . . ?
Cu1 N2 C11 C7 179.1(6) . . . . ?
C10 N2 C11 C12 -179.5(7) . . . . ?
Cu1 N2 C11 C12 0.0(9) . . . . ?
O4 C41 C42 C43 167.8(8) . . . . ?
O3 C41 C42 C43 -15.2(12) . . . . ?
Cu1 O2 C37 O1 -11.1(9) . . . . ?
Cu1 O2 C37 C38 169.2(5) . . . . ?
Cu2 O5 C45 O6 25.6(13) . . . . ?
Cu2 O5 C45 C46 -156.0(6) . . . . ?
Cu3 O6 C45 O5 -0.9(12) . . . . ?
Cu3 O6 C45 C46 -179.3(5) . . . . ?
C13 N3 C24 C16 2.4(12) . . . . ?
Cu2 N3 C24 C16 -176.1(7) . . . . ?
C13 N3 C24 C23 -179.3(7) . . . . ?
Cu2 N3 C24 C23 2.1(9) . . . . ?
N2 C11 C7 C6 177.8(8) . . . . ?
C12 C11 C7 C6 -3.1(12) . . . . ?
N2 C11 C7 C8 0.3(12) . . . . ?
C12 C11 C7 C8 179.4(8) . . . . ?
C41 C42 C43 C44 169.5(8) . . . . ?
C46 C44 C43 C42 -177.7(8) 2_666 . . . ?
C22 N4 C23 C19 -1.6(12) . . . . ?
Cu2 N4 C23 C19 176.8(7) . . . . ?
C22 N4 C23 C24 177.3(7) . . . . ?
Cu2 N4 C23 C24 -4.3(9) . . . . ?
N3 C24 C23 N4 1.5(11) . . . . ?
C16 C24 C23 N4 179.8(8) . . . . ?
N3 C24 C23 C19 -179.6(7) . . . . ?
C16 C24 C23 C19 -1.3(12) . . . . ?
C1 N1 C12 C4 -1.1(12) . . . . ?
Cu1 N1 C12 C4 177.0(6) . . . . ?
C1 N1 C12 C11 -179.4(7) . . . . ?
Cu1 N1 C12 C11 -1.3(9) . . . . ?
C3 C4 C12 N1 1.3(13) . . . . ?
C5 C4 C12 N1 179.7(8) . . . . ?
C3 C4 C12 C11 179.6(8) . . . . ?
C5 C4 C12 C11 -2.1(12) . . . . ?
N2 C11 C12 N1 0.9(11) . . . . ?
C7 C11 C12 N1 -178.3(7) . . . . ?
N2 C11 C12 C4 -177.5(7) . . . . ?
C7 C11 C12 C4 3.4(12) . . . . ?
C23 N4 C22 C21 -1.2(12) . . . . ?
Cu2 N4 C22 C21 -179.2(7) . . . . ?
C11 N2 C10 C9 1.3(12) . . . . ?
Cu1 N2 C10 C9 -178.0(7) . . . . ?
O5 C45 C46 C44 46.5(11) . . . 2_666 ?
O6 C45 C46 C44 -134.9(8) . . . 2_666 ?
C24 N3 C13 C14 -1.0(13) . . . . ?
Cu2 N3 C13 C14 177.3(7) . . . . ?
N2 C10 C9 C8 -2.3(14) . . . . ?
C25 N5 C36 C35 179.6(8) . . . . ?
Cu3 N5 C36 C35 -0.8(10) . . . . ?
C25 N5 C36 C28 0.4(13) . . . . ?
Cu3 N5 C36 C28 -180.0(7) . . . . ?
C12 N1 C1 C2 1.5(13) . . . . ?
Cu1 N1 C1 C2 -176.3(7) . . . . ?
O8 C47 C48 C40 173.1(8) . . . 2_666 ?
O7 C47 C48 C40 -7.7(12) . . . 2_666 ?
N4 C23 C19 C20 2.3(13) . . . . ?
C24 C23 C19 C20 -176.6(8) . . . . ?
N4 C23 C19 C18 -179.0(8) . . . . ?
C24 C23 C19 C18 2.1(12) . . . . ?
C34 N6 C35 C36 -177.8(8) . . . . ?
Cu3 N6 C35 C36 0.4(10) . . . . ?
C34 N6 C35 C31 2.7(13) . . . . ?
Cu3 N6 C35 C31 -179.1(7) . . . . ?
N5 C36 C35 N6 0.3(12) . . . . ?
C28 C36 C35 N6 179.5(8) . . . . ?
N5 C36 C35 C31 179.8(8) . . . . ?
C28 C36 C35 C31 -1.0(14) . . . . ?
C8 C7 C6 C5 179.0(9) . . . . ?
C11 C7 C6 C5 1.8(14) . . . . ?
O1 C37 C38 C39 147.7(9) . . . . ?
O2 C37 C38 C39 -32.7(11) . . . . ?
C10 C9 C8 C7 2.3(15) . . . . ?
C6 C7 C8 C9 -178.6(9) . . . . ?
C11 C7 C8 C9 -1.3(13) . . . . ?
C23 C19 C20 C21 0.0(15) . . . . ?
C18 C19 C20 C21 -178.6(10) . . . . ?
C37 C38 C39 C40 -60.8(12) . . . . ?
C48 C40 C39 C38 -64.0(11) 2_666 . . . ?
C16 C15 C14 C13 1.7(15) . . . . ?
N3 C13 C14 C15 -1.0(15) . . . . ?
C36 N5 C25 C26 -0.5(14) . . . . ?
Cu3 N5 C25 C26 179.8(8) . . . . ?
N3 C24 C16 C17 177.3(8) . . . . ?
C23 C24 C16 C17 -0.9(13) . . . . ?
N3 C24 C16 C15 -1.7(13) . . . . ?
C23 C24 C16 C15 -179.9(8) . . . . ?
C14 C15 C16 C17 -179.3(10) . . . . ?
C14 C15 C16 C24 -0.4(14) . . . . ?
C12 C4 C3 C2 -2.1(15) . . . . ?
C5 C4 C3 C2 179.7(10) . . . . ?
C20 C19 C18 C17 177.7(10) . . . . ?
C23 C19 C18 C17 -0.9(15) . . . . ?
C4 C3 C2 C1 2.6(17) . . . . ?
N1 C1 C2 C3 -2.3(16) . . . . ?
N6 C35 C31 C32 -2.1(14) . . . . ?
C36 C35 C31 C32 178.5(9) . . . . ?
N6 C35 C31 C30 -179.8(8) . . . . ?
C36 C35 C31 C30 0.7(14) . . . . ?
C35 N6 C34 C33 -1.6(14) . . . . ?
Cu3 N6 C34 C33 -179.5(7) . . . . ?
C32 C33 C34 N6 -0.1(16) . . . . ?
C19 C18 C17 C16 -1.3(17) . . . . ?
C24 C16 C17 C18 2.2(15) . . . . ?
C15 C16 C17 C18 -178.9(10) . . . . ?
N5 C36 C28 C27 1.0(14) . . . . ?
C35 C36 C28 C27 -178.2(9) . . . . ?
N5 C36 C28 C29 -179.9(9) . . . . ?
C35 C36 C28 C29 1.0(14) . . . . ?
C7 C6 C5 C4 -0.6(15) . . . . ?
C3 C4 C5 C6 178.9(10) . . . . ?
C12 C4 C5 C6 0.8(14) . . . . ?
C27 C28 C29 C30 178.3(12) . . . . ?
C36 C28 C29 C30 -0.7(17) . . . . ?
C28 C29 C30 C31 0.5(18) . . . . ?
C35 C31 C30 C29 -0.5(16) . . . . ?
C32 C31 C30 C29 -178.0(11) . . . . ?
C19 C20 C21 C22 -2.7(16) . . . . ?
N4 C22 C21 C20 3.4(15) . . . . ?
N5 C25 C26 C27 -0.7(18) . . . . ?
C34 C33 C32 C31 0.7(16) . . . . ?
C35 C31 C32 C33 0.4(15) . . . . ?
C30 C31 C32 C33 177.9(10) . . . . ?
C29 C28 C27 C26 178.8(11) . . . . ?
C36 C28 C27 C26 -2.2(17) . . . . ?
C25 C26 C27 C28 2.1(19) . . . . ?
